data_7115746
loop_
_publ_author_name
'C. Ganesamoorthy'
'D. Blaser'
'C. Wolper'
'S. Schulz'

_publ_section_title
;
 Sequential Bi-C bond activation reactions of BiEt3via insertion reactions
 of RE {R = HC[C(Me)N(2,6-i-Pr2C6H3)]2; E = Al, Ga, In}
;
_journal_name_full Chem.Commun.
_journal_page_first 12382
_journal_paper_doi 10.1039/C4cc05028B
_journal_volume 50
_journal_year 2014
_chemical_formula_moiety 'C35 H56 Bi In N2'
_chemical_formula_sum 'C35 H56 Bi In N2'
_chemical_formula_weight 828.61
_chemical_name_systematic
;
 ?
;
_space_group_crystal_system monoclinic
_space_group_IT_number 14
_space_group_name_Hall '-P 2yn'
_space_group_name_H-M_alt 'P 1 21/n 1'
_symmetry_space_group_name_Hall '-P 2yn'
_symmetry_space_group_name_H-M 'P 1 21/n 1'
_atom_sites_solution_hydrogens geom
_atom_sites_solution_primary direct
_atom_sites_solution_secondary difmap
_audit_creation_method SHELXL-2013
_cell_angle_alpha 90
_cell_angle_beta 99.2600(10)
_cell_angle_gamma 90
_cell_formula_units_Z 4
_cell_length_a 8.7410(4)
_cell_length_b 21.4064(10)
_cell_length_c 19.0397(9)
_cell_measurement_reflns_used 64276
_cell_measurement_temperature 100(1)
_cell_measurement_theta_max 31.62
_cell_measurement_theta_min 2.37
_cell_volume 3516.2(3)
_computing_cell_refinement 'BRUKER D8 KAPPA APEX 2 Vers. 3.0-2009'
_computing_data_collection 'BRUKER D8 KAPPA APEX 2 Vers. 3.0-2009'
_computing_data_reduction 'BRUKER D8 KAPPA APEX 2 Vers. 3.0-2009'
_computing_molecular_graphics 'BRUKER AXS Inc. 2008 Vers. 2008/4'
_computing_publication_material 'BRUKER AXS Inc. 2013 Vers. 2013/4'
_computing_structure_refinement 'BRUKER AXS Inc. 2013 Vers. 2013/4'
_computing_structure_solution 'BRUKER D8 KAPPA APEX 2 Vers. 3.0-2009'
_diffrn_ambient_temperature 100(1)
_diffrn_detector_area_resol_mean 512
_diffrn_measured_fraction_theta_full 0.993
_diffrn_measured_fraction_theta_max 0.977
_diffrn_measurement_device_type
; 
 Bruker D8 KAPPA series II with APEX II area detector system
;
_diffrn_measurement_method
;
 Data collection strategy APEX 2/COSMO
;
_diffrn_radiation_monochromator 'Triumph Goebel mirror'
_diffrn_radiation_type MoK\a
_diffrn_radiation_wavelength 0.71073
_diffrn_reflns_av_R_equivalents 0.0471
_diffrn_reflns_av_unetI/netI 0.0239
_diffrn_reflns_Laue_measured_fraction_full 0.993
_diffrn_reflns_Laue_measured_fraction_max 0.977
_diffrn_reflns_limit_h_max 12
_diffrn_reflns_limit_h_min -12
_diffrn_reflns_limit_k_max 31
_diffrn_reflns_limit_k_min -31
_diffrn_reflns_limit_l_max 27
_diffrn_reflns_limit_l_min -28
_diffrn_reflns_number 127401
_diffrn_reflns_point_group_measured_fraction_full 0.993
_diffrn_reflns_point_group_measured_fraction_max 0.977
_diffrn_reflns_theta_full 25.242
_diffrn_reflns_theta_max 31.708
_diffrn_reflns_theta_min 1.903
_diffrn_source 'sealed X-RAY tube'
_exptl_absorpt_coefficient_mu 5.677
_exptl_absorpt_correction_T_max 0.50
_exptl_absorpt_correction_T_min 0.24
_exptl_absorpt_correction_type numerical
_exptl_absorpt_process_details
; 
 BRUKER AXS SMART APEX 2 Vers. 3.0-2009
 R.H. Blessing, Acta Cryst. (1995) A51 33-38 
;
_exptl_crystal_colour yellow
_exptl_crystal_density_diffrn 1.565
_exptl_crystal_description block
_exptl_crystal_F_000 1648
_exptl_crystal_size_max 0.324
_exptl_crystal_size_mid 0.299
_exptl_crystal_size_min 0.227
_refine_diff_density_max 3.281
_refine_diff_density_min -1.236
_refine_diff_density_rms 0.125
_refine_ls_extinction_method none
_refine_ls_goodness_of_fit_ref 1.103
_refine_ls_hydrogen_treatment constr
_refine_ls_matrix_type full
_refine_ls_number_parameters 365
_refine_ls_number_reflns 11625
_refine_ls_number_restraints 0
_refine_ls_restrained_S_all 1.103
_refine_ls_R_factor_all 0.0353
_refine_ls_R_factor_gt 0.0283
_refine_ls_shift/su_max 0.003
_refine_ls_shift/su_mean 0.000
_refine_ls_structure_factor_coef Fsqd
_refine_ls_weighting_details 'w=1/[\s^2^(Fo^2^)+(0.0197P)^2^+7.5304P] where P=(Fo^2^+2Fc^2^)/3'
_refine_ls_weighting_scheme calc
_refine_ls_wR_factor_gt 0.0603
_refine_ls_wR_factor_ref 0.0631
_reflns_Friedel_coverage 0.000
_reflns_number_gt 10388
_reflns_number_total 11625
_reflns_threshold_expression 'I > 2\s(I)'
_cod_data_source_file c4cc05028b2.cif
_cod_data_source_block cg_010x
_cod_database_code 7115746
_shelx_space_group_comment
;
The symmetry employed for this shelxl refinement is uniquely defined
by the following loop, which should always be used as a source of
symmetry information in preference to the above space-group names.
They are only intended as comments.
;
_shelx_estimated_absorpt_t_min 0.261
_shelx_estimated_absorpt_t_max 0.359
_shelxl_version_number 2013-4

loop_
_space_group_symop_operation_xyz
'x, y, z'
'-x+1/2, y+1/2, -z+1/2'
'-x, -y, -z'
'x-1/2, -y-1/2, z-1/2'

loop_
_atom_site_label
_atom_site_type_symbol
_atom_site_fract_x
_atom_site_fract_y
_atom_site_fract_z
_atom_site_U_iso_or_equiv
_atom_site_adp_type
_atom_site_occupancy
_atom_site_site_symmetry_order
_atom_site_calc_flag
_atom_site_refinement_flags_posn
_atom_site_refinement_flags_adp
Bi1 Bi -0.09485(2) 0.22775(2) 0.95136(2) 0.01932(3) Uani 1 1 d . .
In1 In 0.18769(2) 0.23248(2) 0.89449(2) 0.01194(4) Uani 1 1 d . .
N1 N 0.1746(2) 0.16597(8) 0.80482(11) 0.0128(4) Uani 1 1 d . .
N2 N 0.1659(2) 0.30749(9) 0.81375(11) 0.0132(4) Uani 1 1 d . .
C1 C 0.2372(3) 0.18076(10) 0.74793(13) 0.0131(4) Uani 1 1 d . .
C2 C 0.2750(3) 0.24203(10) 0.72988(14) 0.0148(4) Uani 1 1 d . .
H2 H 0.3423 0.2449 0.6955 0.018 Uiso 1 1 d R U
C3 C 0.2283(3) 0.29974(10) 0.75515(13) 0.0126(4) Uani 1 1 d . .
C4 C 0.2705(3) 0.12972(11) 0.69726(14) 0.0192(5) Uani 1 1 d . .
H4A H 0.3441 0.0998 0.7228 0.029 Uiso 1 1 calc R U
H4B H 0.3151 0.1483 0.6581 0.029 Uiso 1 1 calc R U
H4C H 0.1738 0.1081 0.6782 0.029 Uiso 1 1 calc R U
C5 C 0.2508(3) 0.35622(11) 0.70990(15) 0.0197(5) Uani 1 1 d . .
H5A H 0.1500 0.3754 0.6926 0.030 Uiso 1 1 calc R U
H5B H 0.2992 0.3432 0.6693 0.030 Uiso 1 1 calc R U
H5C H 0.3178 0.3866 0.7386 0.030 Uiso 1 1 calc R U
C6 C 0.1132(3) 0.10424(10) 0.81122(13) 0.0132(4) Uani 1 1 d . .
C7 C -0.0450(3) 0.09383(11) 0.78608(14) 0.0166(4) Uani 1 1 d . .
C8 C -0.1064(3) 0.03470(11) 0.79525(15) 0.0199(5) Uani 1 1 d . .
H8 H -0.2127 0.0269 0.7779 0.024 Uiso 1 1 d R U
C9 C -0.0149(3) -0.01265(11) 0.82908(15) 0.0206(5) Uani 1 1 d . .
H9 H -0.0587 -0.0525 0.8353 0.025 Uiso 1 1 d R U
C10 C 0.1400(3) -0.00174(11) 0.85371(15) 0.0186(5) Uani 1 1 d . .
H10 H 0.2021 -0.0344 0.8769 0.022 Uiso 1 1 d R U
C11 C 0.2072(3) 0.05639(10) 0.84532(13) 0.0149(4) Uani 1 1 d . .
C12 C -0.1473(3) 0.14426(12) 0.74735(18) 0.0268(6) Uani 1 1 d . .
H12 H -0.0990 0.1856 0.7618 0.032 Uiso 1 1 d R U
C13 C -0.1555(4) 0.1379(2) 0.6664(2) 0.0472(10) Uani 1 1 d . .
H13A H -0.0516 0.1430 0.6541 0.071 Uiso 1 1 calc R U
H13B H -0.2244 0.1701 0.6423 0.071 Uiso 1 1 calc R U
H13C H -0.1958 0.0965 0.6512 0.071 Uiso 1 1 calc R U
C14 C -0.3113(3) 0.14426(15) 0.7659(2) 0.0342(7) Uani 1 1 d . .
H14A H -0.3633 0.1050 0.7499 0.051 Uiso 1 1 calc R U
H14B H -0.3700 0.1795 0.7422 0.051 Uiso 1 1 calc R U
H14C H -0.3056 0.1483 0.8176 0.051 Uiso 1 1 calc R U
C15 C 0.3765(3) 0.06674(11) 0.87632(15) 0.0182(5) Uani 1 1 d . .
H15 H 0.4098 0.1073 0.8576 0.022 Uiso 1 1 d R U
C16 C 0.4822(3) 0.01496(13) 0.85510(18) 0.0257(6) Uani 1 1 d . .
H16A H 0.4574 -0.0247 0.8764 0.039 Uiso 1 1 calc R U
H16B H 0.5908 0.0257 0.8722 0.039 Uiso 1 1 calc R U
H16C H 0.4659 0.0109 0.8032 0.039 Uiso 1 1 calc R U
C17 C 0.3941(3) 0.07191(13) 0.95747(16) 0.0249(6) Uani 1 1 d . .
H17A H 0.3260 0.1050 0.9701 0.037 Uiso 1 1 calc R U
H17B H 0.5019 0.0819 0.9770 0.037 Uiso 1 1 calc R U
H17C H 0.3656 0.0321 0.9772 0.037 Uiso 1 1 calc R U
C18 C 0.0997(3) 0.36692(10) 0.82794(14) 0.0147(4) Uani 1 1 d . .
C19 C 0.1923(3) 0.41435(11) 0.86456(14) 0.0172(5) Uani 1 1 d . .
C20 C 0.1206(3) 0.47064(11) 0.87812(16) 0.0228(5) Uani 1 1 d . .
H20 H 0.1813 0.5031 0.9026 0.027 Uiso 1 1 d R U
C21 C -0.0361(3) 0.47994(12) 0.85663(17) 0.0263(6) Uani 1 1 d . .
H21 H -0.0821 0.5188 0.8654 0.032 Uiso 1 1 d R U
C22 C -0.1260(3) 0.43256(12) 0.82219(16) 0.0224(5) Uani 1 1 d . .
H22 H -0.2340 0.4391 0.8080 0.027 Uiso 1 1 d R U
C23 C -0.0614(3) 0.37540(11) 0.80784(14) 0.0172(5) Uani 1 1 d . .
C24 C 0.3633(3) 0.40591(11) 0.89218(15) 0.0194(5) Uani 1 1 d . .
H24 H 0.3989 0.3671 0.8705 0.023 Uiso 1 1 d R U
C25 C 0.3878(4) 0.39715(14) 0.97299(17) 0.0288(6) Uani 1 1 d . .
H25A H 0.3562 0.4352 0.9955 0.043 Uiso 1 1 calc R U
H25B H 0.4976 0.3888 0.9904 0.043 Uiso 1 1 calc R U
H25C H 0.3254 0.3618 0.9849 0.043 Uiso 1 1 calc R U
C26 C 0.4619(4) 0.46064(13) 0.87284(19) 0.0293(6) Uani 1 1 d . .
H26A H 0.4447 0.4662 0.8211 0.044 Uiso 1 1 calc R U
H26B H 0.5717 0.4518 0.8895 0.044 Uiso 1 1 calc R U
H26C H 0.4323 0.4989 0.8956 0.044 Uiso 1 1 calc R U
C27 C -0.1643(3) 0.32397(12) 0.77125(16) 0.0206(5) Uani 1 1 d . .
H27A H -0.1176 0.2832 0.7891 0.025 Uiso 1 1 d R U
C28 C -0.3292(3) 0.32610(14) 0.78906(19) 0.0292(6) Uani 1 1 d . .
H28A H -0.3244 0.3301 0.8406 0.044 Uiso 1 1 calc R U
H28B H -0.3840 0.2875 0.7727 0.044 Uiso 1 1 calc R U
H28C H -0.3847 0.3620 0.7652 0.044 Uiso 1 1 calc R U
C29 C -0.1701(4) 0.32481(17) 0.69096(19) 0.0350(7) Uani 1 1 d . .
H29A H -0.1997 0.3666 0.6726 0.053 Uiso 1 1 calc R U
H29B H -0.2466 0.2943 0.6689 0.053 Uiso 1 1 calc R U
H29C H -0.0678 0.3141 0.6797 0.053 Uiso 1 1 calc R U
C30 C -0.0202(5) 0.29940(16) 1.03897(18) 0.0372(8) Uani 1 1 d . .
H30A H -0.0684 0.2887 1.0810 0.045 Uiso 1 1 d R U
H30B H 0.0937 0.2973 1.0533 0.045 Uiso 1 1 d R U
C31 C -0.0655(6) 0.36514(16) 1.0159(2) 0.0474(10) Uani 1 1 d . .
H31A H -0.0133 0.3770 0.9760 0.071 Uiso 1 1 calc R U
H31B H -0.0347 0.3939 1.0557 0.071 Uiso 1 1 calc R U
H31C H -0.1781 0.3673 1.0009 0.071 Uiso 1 1 calc R U
C32 C -0.0239(5) 0.14536(14) 1.02532(18) 0.0354(8) Uani 1 1 d . .
H32A H 0.0893 0.1467 1.0419 0.042 Uiso 1 1 d R U
H32B H -0.0766 0.1484 1.0675 0.042 Uiso 1 1 d R U
C33 C -0.0669(6) 0.08436(15) 0.9873(2) 0.0508(11) Uani 1 1 d . .
H33A H -0.1788 0.0835 0.9703 0.076 Uiso 1 1 calc R U
H33B H -0.0385 0.0495 1.0202 0.076 Uiso 1 1 calc R U
H33C H -0.0112 0.0805 0.9467 0.076 Uiso 1 1 calc R U
C34 C 0.4332(3) 0.23432(12) 0.94308(15) 0.0186(5) Uani 1 1 d . .
H34A H 0.4858 0.1988 0.9236 0.022 Uiso 1 1 d R U
H34B H 0.4796 0.2732 0.9277 0.022 Uiso 1 1 d R U
C35 C 0.4698(4) 0.23098(14) 1.02394(17) 0.0281(6) Uani 1 1 d . .
H35A H 0.4215 0.2664 1.0445 0.042 Uiso 1 1 calc R U
H35B H 0.5823 0.2325 1.0391 0.042 Uiso 1 1 calc R U
H35C H 0.4290 0.1919 1.0403 0.042 Uiso 1 1 calc R U

loop_
_atom_site_aniso_label
_atom_site_aniso_U_11
_atom_site_aniso_U_22
_atom_site_aniso_U_33
_atom_site_aniso_U_23
_atom_site_aniso_U_13
_atom_site_aniso_U_12
Bi1 0.01653(4) 0.02371(5) 0.01938(5) -0.00051(3) 0.00789(4) -0.00082(3)
In1 0.01290(7) 0.01111(6) 0.01242(8) 0.00016(5) 0.00389(6) 0.00033(5)
N1 0.0124(8) 0.0102(8) 0.0162(10) 0.0002(6) 0.0039(8) -0.0006(6)
N2 0.0143(8) 0.0098(8) 0.0162(10) -0.0001(6) 0.0045(8) 0.0013(6)
C1 0.0126(9) 0.0119(9) 0.0150(11) -0.0012(7) 0.0029(9) -0.0006(7)
C2 0.0165(10) 0.0121(9) 0.0173(12) -0.0003(8) 0.0072(9) -0.0012(7)
C3 0.0113(9) 0.0110(9) 0.0164(12) 0.0016(7) 0.0051(9) -0.0006(7)
C4 0.0233(12) 0.0156(10) 0.0205(13) -0.0046(8) 0.0093(10) -0.0008(8)
C5 0.0264(12) 0.0135(10) 0.0215(13) 0.0040(8) 0.0110(11) -0.0006(9)
C6 0.0153(10) 0.0106(9) 0.0148(11) -0.0018(7) 0.0057(9) -0.0020(7)
C7 0.0164(10) 0.0141(10) 0.0196(13) -0.0009(8) 0.0037(10) -0.0011(8)
C8 0.0179(11) 0.0173(10) 0.0258(14) -0.0039(9) 0.0072(10) -0.0053(8)
C9 0.0263(13) 0.0124(10) 0.0254(14) -0.0016(9) 0.0112(11) -0.0044(9)
C10 0.0244(12) 0.0112(9) 0.0216(13) 0.0008(8) 0.0083(10) 0.0012(8)
C11 0.0174(10) 0.0126(9) 0.0158(12) -0.0001(8) 0.0061(9) 0.0009(8)
C12 0.0158(11) 0.0167(11) 0.0449(19) 0.0042(11) -0.0041(12) -0.0026(9)
C13 0.0279(16) 0.069(3) 0.042(2) 0.0301(19) 0.0000(16) 0.0041(16)
C14 0.0184(13) 0.0313(15) 0.051(2) -0.0060(14) 0.0001(14) 0.0062(11)
C15 0.0184(11) 0.0140(10) 0.0222(13) 0.0018(8) 0.0031(10) 0.0031(8)
C16 0.0213(12) 0.0202(12) 0.0360(17) 0.0005(10) 0.0057(12) 0.0055(9)
C17 0.0280(14) 0.0217(12) 0.0234(15) 0.0018(10) -0.0011(12) 0.0029(10)
C18 0.0175(10) 0.0109(9) 0.0171(12) 0.0011(8) 0.0068(9) 0.0021(7)
C19 0.0191(11) 0.0135(10) 0.0205(13) 0.0008(8) 0.0082(10) -0.0001(8)
C20 0.0268(13) 0.0135(10) 0.0297(15) -0.0029(9) 0.0092(12) 0.0004(9)
C21 0.0305(14) 0.0137(10) 0.0365(17) -0.0012(10) 0.0113(13) 0.0067(10)
C22 0.0203(12) 0.0187(11) 0.0295(15) 0.0027(10) 0.0076(11) 0.0065(9)
C23 0.0174(11) 0.0155(10) 0.0197(13) 0.0028(8) 0.0060(10) 0.0037(8)
C24 0.0182(11) 0.0160(10) 0.0247(14) -0.0036(9) 0.0055(10) -0.0022(8)
C25 0.0286(14) 0.0299(14) 0.0270(16) -0.0047(11) 0.0016(13) -0.0001(11)
C26 0.0264(14) 0.0223(12) 0.0417(19) -0.0059(11) 0.0128(13) -0.0091(10)
C27 0.0144(10) 0.0192(11) 0.0272(15) -0.0009(9) 0.0002(10) 0.0023(8)
C28 0.0172(12) 0.0245(13) 0.045(2) 0.0012(12) 0.0036(12) 0.0020(10)
C29 0.0287(15) 0.0454(18) 0.0294(18) -0.0064(13) -0.0001(14) -0.0009(13)
C30 0.057(2) 0.0336(16) 0.0245(17) -0.0088(12) 0.0160(16) 0.0034(14)
C31 0.075(3) 0.0244(15) 0.050(2) -0.0075(14) 0.031(2) -0.0035(16)
C32 0.059(2) 0.0277(14) 0.0239(16) 0.0054(11) 0.0196(16) 0.0003(14)
C33 0.094(3) 0.0225(15) 0.045(2) 0.0021(14) 0.037(2) -0.0017(17)
C34 0.0166(11) 0.0195(11) 0.0189(13) -0.0007(9) 0.0002(10) 0.0004(8)
C35 0.0317(15) 0.0291(14) 0.0204(15) -0.0018(10) -0.0048(12) 0.0009(11)

loop_
_atom_type_symbol
_atom_type_description
_atom_type_scat_dispersion_real
_atom_type_scat_dispersion_imag
_atom_type_scat_source
C C 0.0033 0.0016 'International Tables Vol C Tables 4.2.6.8 and 6.1.1.4'
H H 0.0000 0.0000 'International Tables Vol C Tables 4.2.6.8 and 6.1.1.4'
N N 0.0061 0.0033 'International Tables Vol C Tables 4.2.6.8 and 6.1.1.4'
In In -0.7276 1.3100 'International Tables Vol C Tables 4.2.6.8 and 6.1.1.4'
Bi Bi -4.1077 10.2566 'International Tables Vol C Tables 4.2.6.8 and 6.1.1.4'

loop_
_geom_angle_atom_site_label_1
_geom_angle_atom_site_label_2
_geom_angle_atom_site_label_3
_geom_angle
C32 Bi1 C30 92.93(13)
C32 Bi1 In1 95.50(9)
C30 Bi1 In1 95.19(10)
C34 In1 N2 104.41(9)
C34 In1 N1 105.21(9)
N2 In1 N1 86.72(7)
C34 In1 Bi1 133.43(7)
N2 In1 Bi1 107.87(5)
N1 In1 Bi1 109.24(5)
C1 N1 C6 119.76(19)
C1 N1 In1 119.94(15)
C6 N1 In1 119.97(15)
C3 N2 C18 119.94(19)
C3 N2 In1 119.50(15)
C18 N2 In1 120.21(15)
N1 C1 C2 124.4(2)
N1 C1 C4 119.6(2)
C2 C1 C4 116.0(2)
C1 C2 C3 129.8(2)
N2 C3 C2 125.2(2)
N2 C3 C5 119.08(19)
C2 C3 C5 115.7(2)
C11 C6 C7 120.8(2)
C11 C6 N1 120.7(2)
C7 C6 N1 118.4(2)
C8 C7 C6 118.5(2)
C8 C7 C12 119.9(2)
C6 C7 C12 121.6(2)
C9 C8 C7 121.1(2)
C10 C9 C8 119.7(2)
C9 C10 C11 121.3(2)
C10 C11 C6 118.5(2)
C10 C11 C15 119.2(2)
C6 C11 C15 122.3(2)
C7 C12 C14 112.9(2)
C7 C12 C13 110.7(3)
C14 C12 C13 109.7(3)
C11 C15 C17 109.6(2)
C11 C15 C16 112.5(2)
C17 C15 C16 110.5(2)
C23 C18 C19 120.7(2)
C23 C18 N2 118.5(2)
C19 C18 N2 120.8(2)
C20 C19 C18 118.2(2)
C20 C19 C24 119.0(2)
C18 C19 C24 122.8(2)
C21 C20 C19 121.4(3)
C20 C21 C22 119.8(2)
C21 C22 C23 121.4(3)
C22 C23 C18 118.6(2)
C22 C23 C27 119.9(2)
C18 C23 C27 121.5(2)
C19 C24 C25 109.6(2)
C19 C24 C26 112.8(2)
C25 C24 C26 110.0(2)
C23 C27 C29 112.0(2)
C23 C27 C28 112.7(2)
C29 C27 C28 109.9(3)
C31 C30 Bi1 112.5(3)
C33 C32 Bi1 110.5(3)
C35 C34 In1 117.18(19)

loop_
_geom_bond_atom_site_label_1
_geom_bond_atom_site_label_2
_geom_bond_distance
Bi1 C32 2.280(3)
Bi1 C30 2.283(3)
Bi1 In1 2.8535(2)
In1 C34 2.197(3)
In1 N2 2.210(2)
In1 N1 2.212(2)
N1 C1 1.328(3)
N1 C6 1.439(3)
N2 C3 1.329(3)
N2 C18 1.441(3)
C1 C2 1.409(3)
C1 C4 1.516(3)
C2 C3 1.410(3)
C3 C5 1.516(3)
C6 C11 1.405(3)
C6 C7 1.406(3)
C7 C8 1.397(3)
C7 C12 1.516(4)
C8 C9 1.384(4)
C9 C10 1.380(4)
C10 C11 1.396(3)
C11 C15 1.518(4)
C12 C14 1.531(4)
C12 C13 1.538(5)
C15 C17 1.532(4)
C15 C16 1.538(3)
C18 C23 1.411(3)
C18 C19 1.411(3)
C19 C20 1.401(3)
C19 C24 1.513(4)
C20 C21 1.380(4)
C21 C22 1.382(4)
C22 C23 1.393(3)
C23 C27 1.518(4)
C24 C25 1.530(4)
C24 C26 1.534(4)
C27 C29 1.522(4)
C27 C28 1.534(4)
C30 C31 1.508(5)
C32 C33 1.511(5)
C34 C35 1.523(4)
